data_4515126
loop_
_publ_author_name
'Zi, Quan-Xing'
'Yan, Sheng-Jiao'
'Yang, Chang-Long'
'Li, Kun'
'Lin, Jun'

_publ_section_title
;
 Three-Component Cascade Reaction of 1,1-Enediamines,
 <i>N</i>,<i>N</i>-Dimethylformamide Dimethyl Acetal, and 1,3-Dicarbonyl
 Compounds: Selective Synthesis of Diverse 2-Aminopyridine Derivatives.
;
_journal_issue 2
_journal_name_full 'ACS omega'
_journal_page_first 2863
_journal_page_last 2873
_journal_paper_doi 10.1021/acsomega.8b03284
_journal_volume 4
_journal_year 2019
_chemical_formula_moiety 'C21 H17 N3 O3'
_chemical_formula_sum 'C21 H17 N3 O3'
_chemical_formula_weight 359.38
_space_group_crystal_system monoclinic
_space_group_IT_number 14
_space_group_name_Hall '-P 2yn'
_space_group_name_H-M_alt 'P 1 21/n 1'
_symmetry_space_group_name_Hall '-P 2yn'
_symmetry_space_group_name_H-M 'P 1 21/n 1'
_atom_sites_solution_hydrogens geom
_audit_creation_date 2017-10-10
_audit_creation_method
;
Olex2 1.2-beta
(compiled 2016.09.09 svn.r3337 for OlexSys, GUI svn.r5227)
;
_cell_angle_alpha 90
_cell_angle_beta 104.230(10)
_cell_angle_gamma 90
_cell_formula_units_Z 8
_cell_length_a 26.9468(5)
_cell_length_b 5.1107(9)
_cell_length_c 26.9471(5)
_cell_measurement_reflns_used 2058
_cell_measurement_temperature 296.15
_cell_measurement_theta_max 20.63
_cell_measurement_theta_min 2.46
_cell_volume 3597.2(7)
_computing_cell_refinement 'SAINT v8.34A (Bruker, 2013)'
_computing_data_reduction 'SAINT v8.34A (Bruker, 2013)'
_computing_molecular_graphics 'Olex2 (Dolomanov et al., 2009)'
_computing_publication_material 'Olex2 (Dolomanov et al., 2009)'
_computing_structure_refinement 'ShelXL (Sheldrick, 2015)'
_computing_structure_solution 'SHELXT 2014/5 (Sheldrick, 2014)'
_diffrn_ambient_temperature 296.15
_diffrn_measured_fraction_theta_full 0.999
_diffrn_measured_fraction_theta_max 0.935
_diffrn_measurement_device_type 'Bruker APEX-II CCD'
_diffrn_measurement_method '\f and \w scans'
_diffrn_radiation_monochromator graphite
_diffrn_radiation_type MoK\a
_diffrn_radiation_wavelength 0.71073
_diffrn_reflns_av_R_equivalents 0.0719
_diffrn_reflns_av_unetI/netI 0.1001
_diffrn_reflns_Laue_measured_fraction_full 0.999
_diffrn_reflns_Laue_measured_fraction_max 0.935
_diffrn_reflns_limit_h_max 34
_diffrn_reflns_limit_h_min -26
_diffrn_reflns_limit_k_max 6
_diffrn_reflns_limit_k_min -6
_diffrn_reflns_limit_l_max 34
_diffrn_reflns_limit_l_min -34
_diffrn_reflns_number 21474
_diffrn_reflns_point_group_measured_fraction_full 0.999
_diffrn_reflns_point_group_measured_fraction_max 0.935
_diffrn_reflns_theta_full 25.242
_diffrn_reflns_theta_max 28.020
_diffrn_reflns_theta_min 0.780
_diffrn_standards_number 0
_exptl_absorpt_coefficient_mu 0.091
_exptl_absorpt_correction_T_max 0.7456
_exptl_absorpt_correction_T_min 0.6668
_exptl_absorpt_correction_type multi-scan
_exptl_absorpt_process_details
;
SADABS-2014/3 (Bruker,2014/3) was used for absorption correction.
wR2(int) was 0.0656 before and 0.0381 after correction.
The Ratio of minimum to maximum transmission is 0.8943.
The \l/2 correction factor is 0.00150.
;
_exptl_crystal_colour colourless
_exptl_crystal_colour_primary colourless
_exptl_crystal_density_diffrn 1.327
_exptl_crystal_description block
_exptl_crystal_F_000 1504
_exptl_crystal_size_max 0.3
_exptl_crystal_size_mid 0.2
_exptl_crystal_size_min 0.18
_refine_diff_density_max 0.197
_refine_diff_density_min -0.178
_refine_diff_density_rms 0.038
_refine_ls_extinction_coef 0.0024(4)
_refine_ls_extinction_expression Fc^*^=kFc[1+0.001xFc^2^\l^3^/sin(2\q)]^-1/4^
_refine_ls_extinction_method 'SHELXL-2016/6 (Sheldrick 2016)'
_refine_ls_goodness_of_fit_ref 0.962
_refine_ls_hydrogen_treatment constr
_refine_ls_matrix_type full
_refine_ls_number_parameters 491
_refine_ls_number_reflns 7830
_refine_ls_number_restraints 0
_refine_ls_restrained_S_all 0.962
_refine_ls_R_factor_all 0.1615
_refine_ls_R_factor_gt 0.0576
_refine_ls_shift/su_max 0.000
_refine_ls_shift/su_mean 0.000
_refine_ls_structure_factor_coef Fsqd
_refine_ls_weighting_details 'w=1/[\s^2^(Fo^2^)+(0.0465P)^2^] where P=(Fo^2^+2Fc^2^)/3'
_refine_ls_weighting_scheme calc
_refine_ls_wR_factor_gt 0.0981
_refine_ls_wR_factor_ref 0.1285
_reflns_Friedel_coverage 0.000
_reflns_number_gt 3605
_reflns_number_total 7830
_reflns_threshold_expression 'I > 2\s(I)'
_cod_data_source_file ao8b03284_si_004.cif
_cod_data_source_block ysjzqx7_0m
_cod_database_code 4515126
_shelx_space_group_comment
;
The symmetry employed for this shelxl refinement is uniquely defined
by the following loop, which should always be used as a source of
symmetry information in preference to the above space-group names.
They are only intended as comments.
;
_olex2_refinement_description
;
1. Twinned data refinement
 Scales: 0.6465(12) 0.3535(12)
2. Fixed Uiso
 At 1.2 times of:
  All C(H) groups, All C(H,H) groups, All N(H) groups
 At 1.5 times of:
  All C(H,H,H) groups
3.a Secondary CH2 refined with riding coordinates:
 C13(H13A,H13B), C14(H14A,H14B), C34(H34A,H34B), C35(H35A,H35B)
3.b Aromatic/amide H refined with riding coordinates:
 N3(H3), C8(H8), C9(H9), C10(H10), C11(H11), C12(H12), C16(H16), C17(H17),
 C19(H19), C20(H20), N6(H6), C29(H29), C30(H30), C31(H31), C32(H32), C33(H33),
 C37(H37), C38(H38), C40(H40), C41(H41)
3.c Idealised Me refined as rotating group:
 C21(H21A,H21B,H21C), C42(H42A,H42B,H42C)
;
_shelx_shelxl_version_number 2016/6
_olex2_submission_special_instructions 'No special instructions were received'

loop_
_space_group_symop_operation_xyz
'x, y, z'
'-x+1/2, y+1/2, -z+1/2'
'-x, -y, -z'
'x-1/2, -y-1/2, z-1/2'

loop_
_atom_site_label
_atom_site_type_symbol
_atom_site_fract_x
_atom_site_fract_y
_atom_site_fract_z
_atom_site_U_iso_or_equiv
_atom_site_adp_type
_atom_site_occupancy
_atom_site_site_symmetry_order
_atom_site_calc_flag
_atom_site_refinement_flags_posn
O1 O 0.62222(11) 1.7634(5) 0.99693(10) 0.0725(8) Uani 1 1 d .
O2 O 0.54604(11) 1.8863(6) 0.99685(11) 0.0925(10) Uani 1 1 d .
O3 O 0.63926(10) 0.9305(5) 0.87771(9) 0.0705(7) Uani 1 1 d .
N1 N 0.57602(14) 1.7518(6) 0.97960(11) 0.0592(8) Uani 1 1 d .
N2 N 0.48671(10) 1.4163(5) 0.86886(10) 0.0477(7) Uani 1 1 d .
N3 N 0.46989(11) 1.7573(6) 0.91773(11) 0.0625(9) Uani 1 1 d .
H3 H 0.479595 1.861351 0.943375 0.075 Uiso 1 1 calc R
C1 C 0.55574(12) 1.5710(6) 0.93839(11) 0.0449(8) Uani 1 1 d .
C2 C 0.50365(13) 1.5830(7) 0.90932(12) 0.0487(9) Uani 1 1 d .
C3 C 0.52026(13) 1.2480(7) 0.85902(12) 0.0438(8) Uani 1 1 d .
C4 C 0.57104(12) 1.2242(6) 0.88690(12) 0.0433(8) Uani 1 1 d .
C5 C 0.59522(14) 1.0084(7) 0.86386(13) 0.0529(9) Uani 1 1 d .
C6 C 0.55451(13) 0.9145(7) 0.81934(12) 0.0501(9) Uani 1 1 d .
C7 C 0.51000(13) 1.0567(7) 0.81652(12) 0.0469(9) Uani 1 1 d .
C8 C 0.46728(14) 1.0143(7) 0.77791(13) 0.0629(10) Uani 1 1 d .
H8 H 0.437550 1.110616 0.775774 0.076 Uiso 1 1 calc R
C9 C 0.46958(19) 0.8222(9) 0.74183(15) 0.0765(12) Uani 1 1 d .
H9 H 0.440945 0.788666 0.715294 0.092 Uiso 1 1 calc R
C10 C 0.5138(2) 0.6819(8) 0.74511(16) 0.0769(13) Uani 1 1 d .
H10 H 0.514475 0.554697 0.720593 0.092 Uiso 1 1 calc R
C11 C 0.55696(16) 0.7240(8) 0.78341(15) 0.0636(11) Uani 1 1 d .
H11 H 0.586744 0.628544 0.785265 0.076 Uiso 1 1 calc R
C12 C 0.58925(13) 1.3902(7) 0.92707(12) 0.0499(9) Uani 1 1 d .
H12 H 0.623064 1.381418 0.946064 0.060 Uiso 1 1 calc R
C13 C 0.41720(14) 1.7845(7) 0.88627(14) 0.0603(10) Uani 1 1 d .
H13A H 0.415158 1.716377 0.852227 0.072 Uiso 1 1 calc R
H13B H 0.407931 1.968236 0.883075 0.072 Uiso 1 1 calc R
C14 C 0.38027(15) 1.6390(8) 0.90991(14) 0.0683(11) Uani 1 1 d .
H14A H 0.390689 1.457199 0.914683 0.082 Uiso 1 1 calc R
H14B H 0.381310 1.712785 0.943315 0.082 Uiso 1 1 calc R
C15 C 0.32670(15) 1.6531(7) 0.87730(14) 0.0587(10) Uani 1 1 d .
C16 C 0.29235(17) 1.8408(8) 0.88455(16) 0.0712(12) Uani 1 1 d .
H16 H 0.302745 1.964992 0.910237 0.085 Uiso 1 1 calc R
C17 C 0.24238(18) 1.8481(9) 0.85416(18) 0.0769(13) Uani 1 1 d .
H17 H 0.220020 1.977369 0.859602 0.092 Uiso 1 1 calc R
C18 C 0.22614(16) 1.6683(10) 0.81676(16) 0.0706(12) Uani 1 1 d .
C19 C 0.2598(2) 1.4847(10) 0.80857(16) 0.0875(14) Uani 1 1 d .
H19 H 0.249307 1.362921 0.782455 0.105 Uiso 1 1 calc R
C20 C 0.30949(17) 1.4771(8) 0.83869(16) 0.0791(12) Uani 1 1 d .
H20 H 0.331724 1.348990 0.832476 0.095 Uiso 1 1 calc R
C21 C 0.17095(16) 1.6680(11) 0.78498(17) 0.1118(18) Uani 1 1 d .
H21A H 0.148887 1.606504 0.805558 0.168 Uiso 1 1 calc GR
H21B H 0.167961 1.554748 0.755967 0.168 Uiso 1 1 calc GR
H21C H 0.161200 1.842465 0.773381 0.168 Uiso 1 1 calc GR
O4 O 0.49501(10) -0.3244(5) 0.53704(10) 0.0733(8) Uani 1 1 d .
O5 O 0.50481(11) -0.1627(6) 0.61286(11) 0.0900(10) Uani 1 1 d .
O6 O 0.38250(10) 0.6387(5) 0.63612(9) 0.0726(8) Uani 1 1 d .
N4 N 0.48236(12) -0.1715(6) 0.56738(13) 0.0612(9) Uani 1 1 d .
N5 N 0.36912(10) 0.1636(5) 0.48175(10) 0.0474(7) Uani 1 1 d .
N6 N 0.41736(11) -0.1707(5) 0.46206(11) 0.0543(8) Uani 1 1 d .
H6 H 0.442655 -0.277868 0.470277 0.065 Uiso 1 1 calc R
C22 C 0.44016(12) 0.0057(7) 0.54873(13) 0.0479(8) Uani 1 1 d .
C23 C 0.40952(13) -0.0029(7) 0.49753(12) 0.0451(8) Uani 1 1 d .
C24 C 0.36014(13) 0.3276(6) 0.51586(12) 0.0429(8) Uani 1 1 d .
C25 C 0.38948(13) 0.3509(6) 0.56682(12) 0.0463(9) Uani 1 1 d .
C26 C 0.36723(13) 0.5614(7) 0.59233(13) 0.0519(9) Uani 1 1 d .
C27 C 0.32252(13) 0.6597(7) 0.55264(12) 0.0467(8) Uani 1 1 d .
C28 C 0.31785(12) 0.5167(6) 0.50756(12) 0.0461(9) Uani 1 1 d .
C29 C 0.27769(13) 0.5642(7) 0.46587(13) 0.0568(10) Uani 1 1 d .
H29 H 0.274357 0.470995 0.435580 0.068 Uiso 1 1 calc R
C30 C 0.24222(16) 0.7551(8) 0.47019(16) 0.0671(11) Uani 1 1 d .
H30 H 0.214585 0.787347 0.442515 0.081 Uiso 1 1 calc R
C31 C 0.24706(14) 0.8963(8) 0.51417(15) 0.0656(11) Uani 1 1 d .
H31 H 0.223113 1.024765 0.515933 0.079 Uiso 1 1 calc R
C32 C 0.28770(15) 0.8487(8) 0.55637(14) 0.0605(10) Uani 1 1 d .
H32 H 0.291084 0.943568 0.586475 0.073 Uiso 1 1 calc R
C33 C 0.42944(13) 0.1873(7) 0.58346(13) 0.0506(9) Uani 1 1 d .
H33 H 0.449219 0.195174 0.616976 0.061 Uiso 1 1 calc R
C34 C 0.38481(15) -0.1796(7) 0.41002(13) 0.0624(11) Uani 1 1 d .
H34A H 0.382395 -0.005966 0.395081 0.075 Uiso 1 1 calc R
H34B H 0.350614 -0.234709 0.411001 0.075 Uiso 1 1 calc R
C35 C 0.40578(16) -0.3637(8) 0.37775(14) 0.0813(13) Uani 1 1 d .
H35A H 0.408757 -0.536190 0.393202 0.098 Uiso 1 1 calc R
H35B H 0.439822 -0.306787 0.376612 0.098 Uiso 1 1 calc R
C36 C 0.37231(15) -0.3807(7) 0.32338(14) 0.0556(9) Uani 1 1 d .
C37 C 0.37747(17) -0.2125(8) 0.28665(16) 0.0749(12) Uani 1 1 d .
H37 H 0.401880 -0.080474 0.294772 0.090 Uiso 1 1 calc R
C38 C 0.34779(18) -0.2298(9) 0.23761(17) 0.0795(13) Uani 1 1 d .
H38 H 0.352291 -0.107869 0.213479 0.095 Uiso 1 1 calc R
C39 C 0.31186(16) -0.4208(10) 0.22317(15) 0.0724(12) Uani 1 1 d .
C40 C 0.30665(17) -0.5898(9) 0.26053(19) 0.0887(14) Uani 1 1 d .
H40 H 0.282404 -0.722723 0.252697 0.106 Uiso 1 1 calc R
C41 C 0.33654(17) -0.5680(8) 0.30963(16) 0.0800(13) Uani 1 1 d .
H41 H 0.331860 -0.686940 0.334201 0.096 Uiso 1 1 calc R
C42 C 0.27984(19) -0.4515(12) 0.16836(16) 0.133(2) Uani 1 1 d .
H42A H 0.287104 -0.309866 0.147841 0.199 Uiso 1 1 calc GR
H42B H 0.244156 -0.449534 0.168102 0.199 Uiso 1 1 calc GR
H42C H 0.288107 -0.614620 0.154631 0.199 Uiso 1 1 calc GR

loop_
_atom_site_aniso_label
_atom_site_aniso_U_11
_atom_site_aniso_U_22
_atom_site_aniso_U_33
_atom_site_aniso_U_23
_atom_site_aniso_U_13
_atom_site_aniso_U_12
O1 0.0579(19) 0.095(2) 0.0599(17) -0.0192(14) 0.0045(14) -0.0152(16)
O2 0.073(2) 0.117(3) 0.083(2) -0.0504(19) 0.0101(16) 0.0146(19)
O3 0.0602(18) 0.092(2) 0.0580(16) 0.0021(14) 0.0122(13) 0.0260(16)
N1 0.058(2) 0.072(2) 0.046(2) -0.0085(16) 0.0088(17) -0.007(2)
N2 0.0377(17) 0.0549(18) 0.0482(18) -0.0073(15) 0.0064(14) 0.0007(15)
N3 0.049(2) 0.071(2) 0.065(2) -0.0210(16) 0.0086(16) 0.0112(18)
C1 0.043(2) 0.053(2) 0.0367(19) -0.0082(16) 0.0071(16) 0.0028(18)
C2 0.044(2) 0.056(2) 0.045(2) -0.0041(18) 0.0085(17) 0.0013(19)
C3 0.043(2) 0.050(2) 0.039(2) 0.0001(16) 0.0101(17) -0.0006(18)
C4 0.037(2) 0.054(2) 0.037(2) -0.0010(17) 0.0045(16) 0.0048(18)
C5 0.049(2) 0.062(2) 0.048(2) 0.0120(18) 0.0122(19) 0.010(2)
C6 0.054(2) 0.055(2) 0.042(2) -0.0024(18) 0.0133(18) 0.006(2)
C7 0.042(2) 0.052(2) 0.042(2) -0.0033(17) 0.0017(17) -0.0028(18)
C8 0.057(3) 0.075(3) 0.051(2) -0.013(2) 0.003(2) 0.001(2)
C9 0.081(3) 0.093(3) 0.048(3) -0.020(2) 0.002(2) -0.009(3)
C10 0.104(4) 0.068(3) 0.063(3) -0.020(2) 0.027(3) -0.005(3)
C11 0.073(3) 0.066(3) 0.055(3) -0.009(2) 0.021(2) 0.003(2)
C12 0.039(2) 0.064(2) 0.045(2) 0.0026(19) 0.0079(17) 0.0011(19)
C13 0.059(3) 0.058(2) 0.067(3) 0.000(2) 0.021(2) 0.010(2)
C14 0.071(3) 0.076(3) 0.056(2) 0.002(2) 0.012(2) -0.006(2)
C15 0.063(3) 0.059(2) 0.055(2) -0.001(2) 0.015(2) -0.008(2)
C16 0.070(3) 0.070(3) 0.078(3) -0.019(2) 0.026(2) -0.015(3)
C17 0.062(3) 0.087(3) 0.086(3) -0.001(3) 0.028(3) -0.002(3)
C18 0.058(3) 0.094(4) 0.059(3) 0.017(3) 0.013(2) -0.015(3)
C19 0.095(4) 0.089(4) 0.069(3) -0.013(3) 0.002(3) -0.011(3)
C20 0.083(3) 0.073(3) 0.075(3) -0.021(2) 0.008(2) 0.006(2)
C21 0.068(3) 0.175(5) 0.086(3) 0.020(3) 0.008(3) -0.019(3)
O4 0.0705(19) 0.077(2) 0.0689(18) -0.0076(15) 0.0108(14) 0.0233(15)
O5 0.083(2) 0.120(2) 0.0543(18) -0.0034(16) -0.0082(15) 0.0400(18)
O6 0.0707(18) 0.095(2) 0.0455(16) -0.0216(14) 0.0013(13) 0.0005(15)
N4 0.052(2) 0.071(2) 0.059(2) 0.0010(18) 0.0093(18) 0.0017(18)
N5 0.0498(19) 0.0503(18) 0.0400(16) 0.0004(14) 0.0074(14) -0.0004(15)
N6 0.057(2) 0.0574(19) 0.0466(18) -0.0034(15) 0.0096(15) 0.0049(15)
C22 0.044(2) 0.052(2) 0.047(2) 0.0021(18) 0.0080(17) -0.0013(18)
C23 0.050(2) 0.047(2) 0.040(2) -0.0004(17) 0.0137(17) -0.0044(19)
C24 0.043(2) 0.048(2) 0.036(2) -0.0009(17) 0.0057(16) -0.0072(18)
C25 0.046(2) 0.048(2) 0.044(2) -0.0017(17) 0.0087(17) -0.0076(18)
C26 0.049(2) 0.060(2) 0.046(2) -0.0040(19) 0.0109(18) -0.0097(19)
C27 0.039(2) 0.054(2) 0.046(2) -0.0045(18) 0.0086(17) -0.0057(19)
C28 0.043(2) 0.051(2) 0.045(2) 0.0009(18) 0.0109(17) -0.0062(18)
C29 0.055(2) 0.067(3) 0.044(2) -0.0056(18) 0.0053(19) -0.001(2)
C30 0.056(3) 0.081(3) 0.057(3) 0.000(2) 0.000(2) 0.007(2)
C31 0.052(3) 0.073(3) 0.072(3) -0.008(2) 0.015(2) 0.009(2)
C32 0.058(3) 0.070(3) 0.054(3) -0.014(2) 0.016(2) -0.010(2)
C33 0.045(2) 0.062(2) 0.040(2) 0.0026(19) 0.0021(16) -0.008(2)
C34 0.064(3) 0.077(3) 0.043(2) -0.006(2) 0.0080(19) 0.010(2)
C35 0.079(3) 0.094(3) 0.064(3) -0.026(2) 0.004(2) 0.020(3)
C36 0.061(3) 0.054(2) 0.051(2) -0.009(2) 0.0126(19) 0.009(2)
C37 0.085(3) 0.084(3) 0.061(3) -0.021(2) 0.027(2) -0.017(3)
C38 0.092(4) 0.097(3) 0.061(3) 0.007(3) 0.039(3) -0.001(3)
C39 0.058(3) 0.100(4) 0.056(3) -0.015(3) 0.010(2) 0.024(3)
C40 0.075(3) 0.083(3) 0.096(4) -0.009(3) -0.001(3) -0.016(3)
C41 0.089(3) 0.068(3) 0.075(3) 0.014(2) 0.006(3) -0.004(3)
C42 0.110(4) 0.213(6) 0.056(3) -0.040(3) -0.016(3) 0.053(4)

loop_
_atom_type_symbol
_atom_type_description
_atom_type_scat_dispersion_real
_atom_type_scat_dispersion_imag
_atom_type_scat_source
C C 0.0030 0.0020 'International Tables Vol C Tables 4.2.6.8 and 6.1.1.4'
H H 0.0000 0.0000 'International Tables Vol C Tables 4.2.6.8 and 6.1.1.4'
N N 0.0060 0.0030 'International Tables Vol C Tables 4.2.6.8 and 6.1.1.4'
O O 0.0110 0.0060 'International Tables Vol C Tables 4.2.6.8 and 6.1.1.4'

loop_
_geom_angle_atom_site_label_1
_geom_angle_atom_site_label_2
_geom_angle_atom_site_label_3
_geom_angle
O1 N1 O2 122.0(3)
O1 N1 C1 118.9(3)
O2 N1 C1 119.1(3)
C3 N2 C2 117.0(3)
C2 N3 H3 117.7
C2 N3 C13 124.6(3)
C13 N3 H3 117.7
C2 C1 N1 121.9(3)
C12 C1 N1 117.0(3)
C12 C1 C2 121.1(3)
N2 C2 C1 119.9(3)
N3 C2 N2 116.3(3)
N3 C2 C1 123.7(3)
N2 C3 C4 125.3(3)
N2 C3 C7 125.4(3)
C4 C3 C7 109.3(3)
C3 C4 C5 108.1(3)
C12 C4 C3 119.0(3)
C12 C4 C5 132.8(3)
O3 C5 C4 127.3(3)
O3 C5 C6 127.5(3)
C4 C5 C6 105.2(3)
C7 C6 C5 109.3(3)
C11 C6 C5 129.5(4)
C11 C6 C7 121.2(3)
C6 C7 C3 108.0(3)
C8 C7 C3 131.0(3)
C8 C7 C6 120.9(3)
C7 C8 H8 121.0
C7 C8 C9 118.0(4)
C9 C8 H8 121.0
C8 C9 H9 119.7
C10 C9 C8 120.6(4)
C10 C9 H9 119.7
C9 C10 H10 119.0
C11 C10 C9 121.9(4)
C11 C10 H10 119.0
C6 C11 H11 121.3
C10 C11 C6 117.4(4)
C10 C11 H11 121.3
C1 C12 H12 121.2
C4 C12 C1 117.6(3)
C4 C12 H12 121.2
N3 C13 H13A 109.5
N3 C13 H13B 109.5
N3 C13 C14 110.8(3)
H13A C13 H13B 108.1
C14 C13 H13A 109.5
C14 C13 H13B 109.5
C13 C14 H14A 109.3
C13 C14 H14B 109.3
H14A C14 H14B 107.9
C15 C14 C13 111.8(3)
C15 C14 H14A 109.3
C15 C14 H14B 109.3
C16 C15 C14 122.3(4)
C20 C15 C14 120.9(4)
C20 C15 C16 116.8(4)
C15 C16 H16 119.3
C15 C16 C17 121.3(4)
C17 C16 H16 119.3
C16 C17 H17 119.7
C18 C17 C16 120.5(4)
C18 C17 H17 119.7
C17 C18 C19 118.8(4)
C17 C18 C21 120.8(5)
C19 C18 C21 120.4(5)
C18 C19 H19 119.6
C18 C19 C20 120.8(4)
C20 C19 H19 119.6
C15 C20 C19 121.7(4)
C15 C20 H20 119.2
C19 C20 H20 119.2
C18 C21 H21A 109.5
C18 C21 H21B 109.5
C18 C21 H21C 109.5
H21A C21 H21B 109.5
H21A C21 H21C 109.5
H21B C21 H21C 109.5
O4 N4 C22 119.2(3)
O5 N4 O4 122.3(3)
O5 N4 C22 118.5(3)
C24 N5 C23 116.8(3)
C23 N6 H6 118.6
C23 N6 C34 122.9(3)
C34 N6 H6 118.6
C23 C22 N4 122.5(3)
C33 C22 N4 117.3(3)
C33 C22 C23 120.2(3)
N5 C23 C22 120.7(3)
N6 C23 N5 115.5(3)
N6 C23 C22 123.8(3)
N5 C24 C25 125.5(3)
N5 C24 C28 125.8(3)
C25 C24 C28 108.7(3)
C24 C25 C26 108.6(3)
C33 C25 C24 118.7(3)
C33 C25 C26 132.6(3)
O6 C26 C25 127.4(3)
O6 C26 C27 127.5(3)
C25 C26 C27 105.1(3)
C28 C27 C26 109.4(3)
C32 C27 C26 129.4(3)
C32 C27 C28 121.1(3)
C27 C28 C24 108.1(3)
C29 C28 C24 131.7(3)
C29 C28 C27 120.1(3)
C28 C29 H29 120.8
C28 C29 C30 118.3(3)
C30 C29 H29 120.8
C29 C30 H30 119.3
C31 C30 C29 121.5(4)
C31 C30 H30 119.3
C30 C31 H31 119.9
C30 C31 C32 120.3(4)
C32 C31 H31 119.9
C27 C32 C31 118.6(3)
C27 C32 H32 120.7
C31 C32 H32 120.7
C22 C33 H33 121.0
C25 C33 C22 117.9(3)
C25 C33 H33 121.0
N6 C34 H34A 109.5
N6 C34 H34B 109.5
N6 C34 C35 110.9(3)
H34A C34 H34B 108.0
C35 C34 H34A 109.5
C35 C34 H34B 109.5
C34 C35 H35A 109.1
C34 C35 H35B 109.1
C34 C35 C36 112.3(3)
H35A C35 H35B 107.9
C36 C35 H35A 109.1
C36 C35 H35B 109.1
C37 C36 C35 121.9(4)
C37 C36 C41 116.7(4)
C41 C36 C35 121.4(4)
C36 C37 H37 119.1
C36 C37 C38 121.9(4)
C38 C37 H37 119.1
C37 C38 H38 119.1
C39 C38 C37 121.9(4)
C39 C38 H38 119.1
C38 C39 C42 122.9(5)
C40 C39 C38 116.0(4)
C40 C39 C42 121.0(5)
C39 C40 H40 119.4
C39 C40 C41 121.2(4)
C41 C40 H40 119.4
C36 C41 C40 122.3(4)
C36 C41 H41 118.9
C40 C41 H41 118.9
C39 C42 H42A 109.5
C39 C42 H42B 109.5
C39 C42 H42C 109.5
H42A C42 H42B 109.5
H42A C42 H42C 109.5
H42B C42 H42C 109.5

loop_
_geom_bond_atom_site_label_1
_geom_bond_atom_site_label_2
_geom_bond_distance
O1 N1 1.219(3)
O2 N1 1.236(4)
O3 C5 1.220(4)
N1 C1 1.445(4)
N2 C2 1.371(4)
N2 C3 1.321(4)
N3 H3 0.8600
N3 C2 1.332(4)
N3 C13 1.471(4)
C1 C2 1.431(4)
C1 C12 1.377(4)
C3 C4 1.395(4)
C3 C7 1.479(4)
C4 C5 1.492(4)
C4 C12 1.368(4)
C5 C6 1.492(5)
C6 C7 1.388(4)
C6 C11 1.386(5)
C7 C8 1.366(4)
C8 H8 0.9300
C8 C9 1.394(5)
C9 H9 0.9300
C9 C10 1.376(6)
C10 H10 0.9300
C10 C11 1.368(5)
C11 H11 0.9300
C12 H12 0.9300
C13 H13A 0.9700
C13 H13B 0.9700
C13 C14 1.504(5)
C14 H14A 0.9700
C14 H14B 0.9700
C14 C15 1.496(5)
C15 C16 1.380(5)
C15 C20 1.367(5)
C16 H16 0.9300
C16 C17 1.394(5)
C17 H17 0.9300
C17 C18 1.354(6)
C18 C19 1.360(6)
C18 C21 1.523(5)
C19 H19 0.9300
C19 C20 1.386(6)
C20 H20 0.9300
C21 H21A 0.9600
C21 H21B 0.9600
C21 H21C 0.9600
O4 N4 1.238(4)
O5 N4 1.227(4)
O6 C26 1.216(4)
N4 C22 1.444(4)
N5 C23 1.365(4)
N5 C24 1.310(4)
N6 H6 0.8600
N6 C23 1.339(4)
N6 C34 1.461(4)
C22 C23 1.424(4)
C22 C33 1.398(4)
C24 C25 1.411(4)
C24 C28 1.469(4)
C25 C26 1.480(4)
C25 C33 1.350(4)
C26 C27 1.488(4)
C27 C28 1.397(4)
C27 C32 1.367(5)
C28 C29 1.377(4)
C29 H29 0.9300
C29 C30 1.390(5)
C30 H30 0.9300
C30 C31 1.366(5)
C31 H31 0.9300
C31 C32 1.392(5)
C32 H32 0.9300
C33 H33 0.9300
C34 H34A 0.9700
C34 H34B 0.9700
C34 C35 1.484(5)
C35 H35A 0.9700
C35 H35B 0.9700
C35 C36 1.522(5)
C36 C37 1.344(5)
C36 C41 1.344(5)
C37 H37 0.9300
C37 C38 1.369(5)
C38 H38 0.9300
C38 C39 1.362(6)
C39 C40 1.360(6)
C39 C42 1.524(5)
C40 H40 0.9300
C40 C41 1.374(5)
C41 H41 0.9300
C42 H42A 0.9600
C42 H42B 0.9600
C42 H42C 0.9600

loop_
_geom_torsion_atom_site_label_1
_geom_torsion_atom_site_label_2
_geom_torsion_atom_site_label_3
_geom_torsion_atom_site_label_4
_geom_torsion
O1 N1 C1 C2 -167.1(3)
O1 N1 C1 C12 10.9(5)
O2 N1 C1 C2 14.2(5)
O2 N1 C1 C12 -167.7(3)
O3 C5 C6 C7 -179.3(3)
O3 C5 C6 C11 -1.1(6)
N1 C1 C2 N2 176.7(3)
N1 C1 C2 N3 -0.4(5)
N1 C1 C12 C4 -177.6(3)
N2 C3 C4 C5 178.8(3)
N2 C3 C4 C12 -1.9(5)
N2 C3 C7 C6 -179.5(3)
N2 C3 C7 C8 3.1(6)
N3 C13 C14 C15 -177.3(3)
C2 N2 C3 C4 1.0(5)
C2 N2 C3 C7 -178.5(3)
C2 N3 C13 C14 96.8(4)
C2 C1 C12 C4 0.4(5)
C3 N2 C2 N3 177.8(3)
C3 N2 C2 C1 0.5(5)
C3 C4 C5 O3 179.8(3)
C3 C4 C5 C6 1.6(4)
C3 C4 C12 C1 1.1(5)
C3 C7 C8 C9 177.9(3)
C4 C3 C7 C6 1.0(4)
C4 C3 C7 C8 -176.5(4)
C4 C5 C6 C7 -1.0(4)
C4 C5 C6 C11 177.2(4)
C5 C4 C12 C1 -179.9(3)
C5 C6 C7 C3 0.1(4)
C5 C6 C7 C8 177.9(3)
C5 C6 C11 C10 -177.9(4)
C6 C7 C8 C9 0.7(5)
C7 C3 C4 C5 -1.6(4)
C7 C3 C4 C12 177.7(3)
C7 C6 C11 C10 0.0(5)
C7 C8 C9 C10 -0.4(6)
C8 C9 C10 C11 0.0(7)
C9 C10 C11 C6 0.2(6)
C11 C6 C7 C3 -178.3(3)
C11 C6 C7 C8 -0.5(5)
C12 C1 C2 N2 -1.3(5)
C12 C1 C2 N3 -178.4(3)
C12 C4 C5 O3 0.8(6)
C12 C4 C5 C6 -177.5(4)
C13 N3 C2 N2 -1.4(5)
C13 N3 C2 C1 175.8(3)
C13 C14 C15 C16 -94.0(4)
C13 C14 C15 C20 86.3(5)
C14 C15 C16 C17 -179.1(4)
C14 C15 C20 C19 179.1(4)
C15 C16 C17 C18 0.5(6)
C16 C15 C20 C19 -0.7(6)
C16 C17 C18 C19 -1.6(6)
C16 C17 C18 C21 177.3(4)
C17 C18 C19 C20 1.6(7)
C18 C19 C20 C15 -0.4(7)
C20 C15 C16 C17 0.6(6)
C21 C18 C19 C20 -177.4(4)
O4 N4 C22 C23 5.5(5)
O4 N4 C22 C33 -175.7(3)
O5 N4 C22 C23 -175.3(3)
O5 N4 C22 C33 3.5(5)
O6 C26 C27 C28 -179.5(3)
O6 C26 C27 C32 -2.7(6)
N4 C22 C23 N5 178.3(3)
N4 C22 C23 N6 -1.2(5)
N4 C22 C33 C25 -178.8(3)
N5 C24 C25 C26 179.0(3)
N5 C24 C25 C33 -2.3(5)
N5 C24 C28 C27 -178.3(3)
N5 C24 C28 C29 3.0(6)
N6 C34 C35 C36 179.2(3)
C23 N5 C24 C25 1.9(5)
C23 N5 C24 C28 -177.9(3)
C23 N6 C34 C35 173.9(3)
C23 C22 C33 C25 0.1(5)
C24 N5 C23 N6 179.1(3)
C24 N5 C23 C22 -0.4(4)
C24 C25 C26 O6 -179.2(3)
C24 C25 C26 C27 0.2(3)
C24 C25 C33 C22 1.2(4)
C24 C28 C29 C30 178.1(3)
C25 C24 C28 C27 2.0(3)
C25 C24 C28 C29 -176.8(3)
C25 C26 C27 C28 1.1(4)
C25 C26 C27 C32 177.9(3)
C26 C25 C33 C22 179.5(3)
C26 C27 C28 C24 -1.9(4)
C26 C27 C28 C29 177.1(3)
C26 C27 C32 C31 -176.4(3)
C27 C28 C29 C30 -0.5(5)
C28 C24 C25 C26 -1.3(3)
C28 C24 C25 C33 177.5(3)
C28 C27 C32 C31 0.2(5)
C28 C29 C30 C31 1.0(6)
C29 C30 C31 C32 -1.0(6)
C30 C31 C32 C27 0.4(6)
C32 C27 C28 C24 -179.0(3)
C32 C27 C28 C29 -0.1(5)
C33 C22 C23 N5 -0.6(5)
C33 C22 C23 N6 179.9(3)
C33 C25 C26 O6 2.3(6)
C33 C25 C26 C27 -178.3(3)
C34 N6 C23 N5 -0.8(5)
C34 N6 C23 C22 178.8(3)
C34 C35 C36 C37 86.3(5)
C34 C35 C36 C41 -94.7(5)
C35 C36 C37 C38 179.2(4)
C35 C36 C41 C40 -178.7(4)
C36 C37 C38 C39 -0.9(6)
C37 C36 C41 C40 0.4(6)
C37 C38 C39 C40 1.1(6)
C37 C38 C39 C42 -177.4(4)
C38 C39 C40 C41 -0.6(6)
C39 C40 C41 C36 -0.1(7)
C41 C36 C37 C38 0.1(6)
C42 C39 C40 C41 177.9(4)

loop_
_twin_individual_id
_twin_individual_mass_fraction_refined
1 0.6465(12)
2 0.3535(12)
